data_4104249
loop_
_publ_author_name
'Jenny Y. Yang'
'R. Morris Bullock'
'Wendy J. Shaw'
'Brendan Twamley'
'Kendra Fraze'
'M. Rakowski DuBois'
'Daniel L. DuBois'

_publ_section_title
;
 Mechanistic Insights into Catalytic H2 Oxidation by Ni Complexes
 Containing a Diphosphine Ligand with a Positioned Amine Base
;
_journal_name_full 'Journal of the American Chemical Society'
_journal_page_first 5935
_journal_page_last 5945
_journal_paper_doi 10.1021/ja900483x
_journal_volume 131
_journal_year 2009
_chemical_formula_moiety 'C57 H58 N2 Ni P4, C2 H3 N'
_chemical_formula_sum 'C59 H61 N3 Ni P4'
_chemical_formula_weight 994.70
_chemical_name_common 'DpppNippbbbme2, MeCN'
_chemical_name_systematic
; 
 ? 
;
_space_group_IT_number 14
_symmetry_cell_setting monoclinic
_symmetry_space_group_name_Hall '-P 2ybc'
_symmetry_space_group_name_H-M 'P 1 21/c 1'
_atom_sites_solution_hydrogens geom
_atom_sites_solution_primary direct
_atom_sites_solution_secondary difmap
_audit_creation_method SHELXL-97
_cell_angle_alpha 90.00
_cell_angle_beta 97.353(1)
_cell_angle_gamma 90.00
_cell_formula_units_Z 4
_cell_length_a 18.3808(7)
_cell_length_b 11.6486(4)
_cell_length_c 23.6805(9)
_cell_measurement_reflns_used 6048
_cell_measurement_temperature 90(2)
_cell_measurement_theta_max 29.42
_cell_measurement_theta_min 2.19
_cell_volume 5028.6(3)
_computing_cell_refinement 'SAINT+  v. 7.23a (Bruker, 2006)'
_computing_data_collection 'SMART v. 5.632 (Bruker, 2006)'
_computing_data_reduction 'SAINT+  v. 7.23a (Bruker, 2006)'
_computing_molecular_graphics 'XP, SHELXTL  v. 6.14 (Bruker, 2003)'
_computing_publication_material 'XCIF, SHELXTL, v. 6.14 (Bruker, 2003)'
_computing_structure_refinement 'XL, SHELXTL  v. 6.14 (Bruker, 2003)'
_computing_structure_solution 'XS, SHELXTL  v. 6.14 (Bruker, 2003)'
_diffrn_ambient_temperature 90(2)
_diffrn_detector_area_resol_mean 8.3
_diffrn_measured_fraction_theta_full 1.000
_diffrn_measured_fraction_theta_max 1.000
_diffrn_measurement_device_type 'Bruker/Siemens SMART APEX'
_diffrn_measurement_method '\w scans'
_diffrn_radiation_monochromator graphite
_diffrn_radiation_source 'normal-focus sealed tube'
_diffrn_radiation_type MoK\a
_diffrn_radiation_wavelength 0.71073
_diffrn_reflns_av_R_equivalents 0.0796
_diffrn_reflns_av_sigmaI/netI 0.0525
_diffrn_reflns_limit_h_max 22
_diffrn_reflns_limit_h_min -22
_diffrn_reflns_limit_k_max 13
_diffrn_reflns_limit_k_min -13
_diffrn_reflns_limit_l_max 28
_diffrn_reflns_limit_l_min -28
_diffrn_reflns_number 74657
_diffrn_reflns_theta_full 25.25
_diffrn_reflns_theta_max 25.25
_diffrn_reflns_theta_min 1.73
_exptl_absorpt_coefficient_mu 0.556
_exptl_absorpt_correction_T_max 0.9781
_exptl_absorpt_correction_T_min 0.8645
_exptl_absorpt_correction_type multi-scan
_exptl_absorpt_process_details 'SADABS-2004/1 (Bruker, 2004)'
_exptl_crystal_colour orange
_exptl_crystal_density_diffrn 1.314
_exptl_crystal_density_method 'not measured'
_exptl_crystal_description needle
_exptl_crystal_F_000 2096
_exptl_crystal_size_max 0.27
_exptl_crystal_size_mid 0.07
_exptl_crystal_size_min 0.04
_refine_diff_density_max 0.645
_refine_diff_density_min -0.266
_refine_diff_density_rms 0.073
_refine_ls_extinction_method none
_refine_ls_goodness_of_fit_ref 1.013
_refine_ls_hydrogen_treatment constr
_refine_ls_matrix_type full
_refine_ls_number_parameters 605
_refine_ls_number_reflns 9108
_refine_ls_number_restraints 0
_refine_ls_restrained_S_all 1.013
_refine_ls_R_factor_all 0.0655
_refine_ls_R_factor_gt 0.0406
_refine_ls_shift/su_max 0.001
_refine_ls_shift/su_mean 0.000
_refine_ls_structure_factor_coef Fsqd
_refine_ls_weighting_details 'calc w=1/[\s^2^(Fo^2^)+(0.0475P)^2^+1.3731P] where P=(Fo^2^+2Fc^2^)/3'
_refine_ls_weighting_scheme calc
_refine_ls_wR_factor_gt 0.0886
_refine_ls_wR_factor_ref 0.0999
_reflns_number_gt 6751
_reflns_number_total 9108
_reflns_threshold_expression I>2\s(I)
_cod_data_source_file ja900483x_si_002.cif
_cod_data_source_block bt1151
_cod_original_cell_volume 5028.5(3)
_cod_database_code 4104249

loop_
_symmetry_equiv_pos_as_xyz
'x, y, z'
'-x, y+1/2, -z+1/2'
'-x, -y, -z'
'x, -y-1/2, z-1/2'

loop_
_atom_site_label
_atom_site_type_symbol
_atom_site_fract_x
_atom_site_fract_y
_atom_site_fract_z
_atom_site_U_iso_or_equiv
_atom_site_adp_type
_atom_site_occupancy
_atom_site_symmetry_multiplicity
_atom_site_calc_flag
_atom_site_refinement_flags
C1 C 0.78722(14) 0.9818(2) 0.43808(11) 0.0170(6) Uani 1 1 d .
C2 C 0.74850(15) 1.0397(2) 0.39246(12) 0.0212(6) Uani 1 1 d .
H2 H 0.7194 0.9975 0.3635 0.025 Uiso 1 1 calc R
C3 C 0.75179(16) 1.1587(2) 0.38865(13) 0.0265(7) Uani 1 1 d .
H3 H 0.7251 1.1972 0.3572 0.032 Uiso 1 1 calc R
C4 C 0.79358(17) 1.2210(2) 0.43031(13) 0.0282(7) Uani 1 1 d .
H4 H 0.7962 1.3022 0.4273 0.034 Uiso 1 1 calc R
C5 C 0.83157(16) 1.1658(2) 0.47645(13) 0.0260(7) Uani 1 1 d .
H5 H 0.8599 1.2089 0.5054 0.031 Uiso 1 1 calc R
C6 C 0.82840(15) 1.0471(2) 0.48058(12) 0.0219(6) Uani 1 1 d .
H6 H 0.8544 1.0095 0.5126 0.026 Uiso 1 1 calc R
C7 C 0.87436(14) 0.7785(2) 0.43820(11) 0.0169(6) Uani 1 1 d .
H7A H 0.8728 0.7576 0.3976 0.020 Uiso 1 1 calc R
H7B H 0.9091 0.8433 0.4459 0.020 Uiso 1 1 calc R
C9 C 0.98031(14) 0.6623(2) 0.46956(11) 0.0184(6) Uani 1 1 d .
H9A H 0.9972 0.5971 0.4947 0.022 Uiso 1 1 calc R
H9B H 1.0073 0.7313 0.4850 0.022 Uiso 1 1 calc R
C10 C 1.00193(14) 0.6383(2) 0.41087(11) 0.0195(6) Uani 1 1 d .
C11 C 0.99933(15) 0.5287(3) 0.38770(12) 0.0254(7) Uani 1 1 d .
H11 H 0.9836 0.4662 0.4089 0.030 Uiso 1 1 calc R
C12 C 1.01953(16) 0.5091(3) 0.33376(13) 0.0323(8) Uani 1 1 d .
H12 H 1.0188 0.4334 0.3188 0.039 Uiso 1 1 calc R
C13 C 1.04065(17) 0.6002(3) 0.30219(14) 0.0350(8) Uani 1 1 d .
H13 H 1.0535 0.5876 0.2651 0.042 Uiso 1 1 calc R
C14 C 1.04304(17) 0.7096(3) 0.32466(14) 0.0340(8) Uani 1 1 d .
H14 H 1.0575 0.7724 0.3030 0.041 Uiso 1 1 calc R
C15 C 1.02443(16) 0.7282(3) 0.37878(13) 0.0268(7) Uani 1 1 d .
H15 H 1.0271 0.8036 0.3942 0.032 Uiso 1 1 calc R
C16 C 0.85906(14) 0.5735(2) 0.46908(12) 0.0179(6) Uani 1 1 d .
H16A H 0.8855 0.5150 0.4942 0.021 Uiso 1 1 calc R
H16B H 0.8550 0.5445 0.4295 0.021 Uiso 1 1 calc R
C17 C 0.71239(14) 0.5766(2) 0.41732(11) 0.0166(6) Uani 1 1 d .
H17A H 0.7147 0.4956 0.4051 0.020 Uiso 1 1 calc R
H17B H 0.6603 0.5960 0.4190 0.020 Uiso 1 1 calc R
C19 C 0.70897(15) 0.6189(2) 0.31742(11) 0.0194(6) Uani 1 1 d .
H19A H 0.7212 0.6785 0.2904 0.023 Uiso 1 1 calc R
H19B H 0.6549 0.6171 0.3160 0.023 Uiso 1 1 calc R
C20 C 0.73475(16) 0.5033(2) 0.29817(11) 0.0211(6) Uani 1 1 d .
C21 C 0.68479(17) 0.4233(2) 0.27253(12) 0.0264(7) Uani 1 1 d .
H21 H 0.6337 0.4388 0.2696 0.032 Uiso 1 1 calc R
C22 C 0.70899(19) 0.3208(3) 0.25107(13) 0.0327(8) Uani 1 1 d .
H22 H 0.6745 0.2675 0.2330 0.039 Uiso 1 1 calc R
C23 C 0.78289(19) 0.2967(3) 0.25600(13) 0.0334(8) Uani 1 1 d .
H23 H 0.7994 0.2266 0.2415 0.040 Uiso 1 1 calc R
C24 C 0.83312(18) 0.3748(3) 0.28212(12) 0.0301(7) Uani 1 1 d .
H24 H 0.8841 0.3578 0.2859 0.036 Uiso 1 1 calc R
C25 C 0.80942(16) 0.4778(2) 0.30272(11) 0.0240(7) Uani 1 1 d .
H25 H 0.8443 0.5314 0.3201 0.029 Uiso 1 1 calc R
C26 C 0.72885(15) 0.7748(2) 0.38370(11) 0.0171(6) Uani 1 1 d .
H26A H 0.6759 0.7884 0.3846 0.021 Uiso 1 1 calc R
H26B H 0.7440 0.8186 0.3513 0.021 Uiso 1 1 calc R
C27 C 0.74711(14) 0.4529(2) 0.52121(11) 0.0159(6) Uani 1 1 d .
C28 C 0.79297(15) 0.4144(2) 0.56915(11) 0.0195(6) Uani 1 1 d .
H28 H 0.8373 0.4541 0.5814 0.023 Uiso 1 1 calc R
C29 C 0.77411(16) 0.3180(2) 0.59908(12) 0.0242(7) Uani 1 1 d .
H29 H 0.8059 0.2920 0.6313 0.029 Uiso 1 1 calc R
C30 C 0.70909(16) 0.2599(2) 0.58195(12) 0.0238(6) Uani 1 1 d .
H30 H 0.6957 0.1954 0.6029 0.029 Uiso 1 1 calc R
C31 C 0.66401(16) 0.2964(2) 0.53427(12) 0.0233(6) Uani 1 1 d .
H31 H 0.6200 0.2559 0.5220 0.028 Uiso 1 1 calc R
C32 C 0.68261(15) 0.3917(2) 0.50420(12) 0.0202(6) Uani 1 1 d .
H32 H 0.6510 0.4159 0.4715 0.024 Uiso 1 1 calc R
C33 C 0.89635(15) 0.8575(2) 0.61611(11) 0.0184(6) Uani 1 1 d .
C34 C 0.94538(15) 0.7760(3) 0.60023(12) 0.0242(7) Uani 1 1 d .
H34 H 0.9270 0.7063 0.5831 0.029 Uiso 1 1 calc R
C35 C 1.02056(16) 0.7946(3) 0.60898(12) 0.0278(7) Uani 1 1 d .
H35 H 1.0530 0.7375 0.5982 0.033 Uiso 1 1 calc R
C36 C 1.04835(16) 0.8957(3) 0.63337(12) 0.0268(7) Uani 1 1 d .
H36 H 1.0998 0.9090 0.6391 0.032 Uiso 1 1 calc R
C37 C 1.00059(16) 0.9774(3) 0.64930(13) 0.0299(7) Uani 1 1 d .
H37 H 1.0193 1.0470 0.6663 0.036 Uiso 1 1 calc R
C38 C 0.92513(16) 0.9586(2) 0.64067(13) 0.0258(7) Uani 1 1 d .
H38 H 0.8929 1.0158 0.6518 0.031 Uiso 1 1 calc R
C39 C 0.80181(15) 0.7209(2) 0.66897(11) 0.0178(6) Uani 1 1 d .
C40 C 0.84530(15) 0.7438(3) 0.72051(12) 0.0241(6) Uani 1 1 d .
H40 H 0.8731 0.8127 0.7250 0.029 Uiso 1 1 calc R
C41 C 0.84815(17) 0.6664(3) 0.76529(12) 0.0295(7) Uani 1 1 d .
H41 H 0.8783 0.6822 0.8000 0.035 Uiso 1 1 calc R
C42 C 0.80734(17) 0.5663(3) 0.75967(13) 0.0310(8) Uani 1 1 d .
H42 H 0.8097 0.5132 0.7903 0.037 Uiso 1 1 calc R
C43 C 0.76322(17) 0.5441(3) 0.70926(13) 0.0294(7) Uani 1 1 d .
H43 H 0.7341 0.4764 0.7054 0.035 Uiso 1 1 calc R
C44 C 0.76124(15) 0.6203(2) 0.66417(12) 0.0238(6) Uani 1 1 d .
H44 H 0.7315 0.6033 0.6293 0.029 Uiso 1 1 calc R
C45 C 0.75569(15) 0.9455(2) 0.63322(12) 0.0199(6) Uani 1 1 d .
H45A H 0.7768 0.9586 0.6733 0.024 Uiso 1 1 calc R
H45B H 0.7678 1.0130 0.6108 0.024 Uiso 1 1 calc R
C46 C 0.67170(14) 0.9363(2) 0.63019(11) 0.0192(6) Uani 1 1 d .
H46A H 0.6596 0.8623 0.6473 0.023 Uiso 1 1 calc R
H46B H 0.6542 0.9985 0.6536 0.023 Uiso 1 1 calc R
C47 C 0.62977(15) 0.9438(2) 0.57011(11) 0.0182(6) Uani 1 1 d .
H47A H 0.6504 1.0071 0.5493 0.022 Uiso 1 1 calc R
H47B H 0.5778 0.9622 0.5729 0.022 Uiso 1 1 calc R
C48 C 0.56999(14) 0.7168(2) 0.56232(11) 0.0168(6) Uani 1 1 d .
C49 C 0.50362(15) 0.7552(3) 0.57874(11) 0.0216(6) Uani 1 1 d .
H49 H 0.4890 0.8327 0.5718 0.026 Uiso 1 1 calc R
C50 C 0.45896(16) 0.6818(3) 0.60502(12) 0.0272(7) Uani 1 1 d .
H50 H 0.4144 0.7093 0.6163 0.033 Uiso 1 1 calc R
C51 C 0.47948(16) 0.5680(3) 0.61481(12) 0.0275(7) Uani 1 1 d .
H51 H 0.4494 0.5180 0.6335 0.033 Uiso 1 1 calc R
C52 C 0.54349(16) 0.5280(3) 0.59738(12) 0.0259(7) Uani 1 1 d .
H52 H 0.5569 0.4496 0.6030 0.031 Uiso 1 1 calc R
C53 C 0.58834(15) 0.6016(2) 0.57170(11) 0.0209(6) Uani 1 1 d .
H53 H 0.6326 0.5731 0.5602 0.025 Uiso 1 1 calc R
C54 C 0.57704(14) 0.8472(2) 0.46207(11) 0.0173(6) Uani 1 1 d .
C55 C 0.52711(15) 0.7689(2) 0.43421(12) 0.0214(6) Uani 1 1 d .
H55 H 0.5177 0.6986 0.4523 0.026 Uiso 1 1 calc R
C56 C 0.49099(16) 0.7928(3) 0.38016(12) 0.0268(7) Uani 1 1 d .
H56 H 0.4569 0.7391 0.3619 0.032 Uiso 1 1 calc R
C57 C 0.50427(16) 0.8940(3) 0.35296(12) 0.0256(7) Uani 1 1 d .
H57 H 0.4794 0.9101 0.3162 0.031 Uiso 1 1 calc R
C58 C 0.55428(15) 0.9718(2) 0.37982(12) 0.0218(6) Uani 1 1 d .
H58 H 0.5644 1.0410 0.3610 0.026 Uiso 1 1 calc R
C59 C 0.58960(15) 0.9493(2) 0.43397(12) 0.0198(6) Uani 1 1 d .
H59 H 0.6229 1.0041 0.4523 0.024 Uiso 1 1 calc R
C60 C 0.58283(19) 0.8154(3) 0.23198(14) 0.0414(9) Uani 1 1 d .
H60A H 0.6202 0.8212 0.2653 0.062 Uiso 1 1 calc R
H60B H 0.5531 0.8855 0.2286 0.062 Uiso 1 1 calc R
H60C H 0.6068 0.8056 0.1976 0.062 Uiso 1 1 calc R
C61 C 0.5357(2) 0.7167(3) 0.23852(14) 0.0415(9) Uani 1 1 d .
N8 N 0.90189(11) 0.68048(18) 0.47319(9) 0.0156(5) Uani 1 1 d .
N18 N 0.74144(12) 0.65119(18) 0.37512(9) 0.0163(5) Uani 1 1 d .
N62 N 0.4990(2) 0.6394(3) 0.24406(13) 0.0619(10) Uani 1 1 d .
Ni1 Ni 0.745081(18) 0.75670(3) 0.525601(14) 0.01402(9) Uani 1 1 d .
P1 P 0.78129(4) 0.82676(6) 0.45124(3) 0.01497(16) Uani 1 1 d .
P2 P 0.76497(4) 0.59301(6) 0.48954(3) 0.01437(15) Uani 1 1 d .
P3 P 0.79874(4) 0.81679(6) 0.60619(3) 0.01545(16) Uani 1 1 d .
P4 P 0.63420(4) 0.80915(6) 0.52927(3) 0.01517(16) Uani 1 1 d .

loop_
_atom_site_aniso_label
_atom_site_aniso_U_11
_atom_site_aniso_U_22
_atom_site_aniso_U_33
_atom_site_aniso_U_23
_atom_site_aniso_U_13
_atom_site_aniso_U_12
C1 0.0166(14) 0.0144(14) 0.0219(15) -0.0008(11) 0.0098(11) 0.0028(11)
C2 0.0222(16) 0.0221(15) 0.0206(15) 0.0021(12) 0.0076(12) 0.0022(12)
C3 0.0277(17) 0.0237(16) 0.0306(17) 0.0099(13) 0.0135(14) 0.0086(13)
C4 0.0345(18) 0.0151(15) 0.0390(19) 0.0010(13) 0.0197(15) 0.0017(13)
C5 0.0278(17) 0.0205(15) 0.0322(17) -0.0030(13) 0.0130(14) -0.0049(13)
C6 0.0231(16) 0.0203(15) 0.0233(16) 0.0010(12) 0.0071(12) 0.0000(12)
C7 0.0164(14) 0.0168(14) 0.0178(14) 0.0019(11) 0.0037(11) 0.0002(11)
C9 0.0169(14) 0.0180(14) 0.0203(15) 0.0032(12) 0.0022(11) 0.0015(11)
C10 0.0095(13) 0.0290(16) 0.0201(15) 0.0004(12) 0.0024(11) 0.0058(12)
C11 0.0189(15) 0.0309(17) 0.0269(17) 0.0025(13) 0.0050(13) 0.0023(13)
C12 0.0227(17) 0.042(2) 0.0330(18) -0.0102(15) 0.0053(14) 0.0016(14)
C13 0.0272(18) 0.055(2) 0.0238(17) -0.0009(16) 0.0084(14) 0.0043(16)
C14 0.0294(18) 0.043(2) 0.0320(18) 0.0106(15) 0.0117(15) 0.0041(15)
C15 0.0223(16) 0.0304(17) 0.0288(17) 0.0058(14) 0.0071(13) 0.0045(13)
C16 0.0175(14) 0.0174(14) 0.0191(15) 0.0008(11) 0.0042(11) 0.0028(11)
C17 0.0168(14) 0.0156(14) 0.0171(14) 0.0006(11) 0.0012(11) -0.0001(11)
C19 0.0190(15) 0.0234(15) 0.0149(14) 0.0009(11) -0.0015(11) 0.0016(12)
C20 0.0318(17) 0.0221(15) 0.0094(14) -0.0002(11) 0.0027(12) 0.0016(13)
C21 0.0325(18) 0.0282(17) 0.0173(15) 0.0009(13) -0.0011(13) -0.0025(13)
C22 0.052(2) 0.0239(17) 0.0210(16) -0.0034(13) -0.0019(15) -0.0071(15)
C23 0.058(2) 0.0228(17) 0.0194(16) -0.0019(13) 0.0065(15) 0.0063(15)
C24 0.0356(19) 0.0340(18) 0.0220(16) -0.0006(14) 0.0090(14) 0.0091(15)
C25 0.0298(17) 0.0267(16) 0.0156(15) -0.0024(12) 0.0034(12) 0.0006(13)
C26 0.0176(14) 0.0187(14) 0.0148(14) 0.0014(11) 0.0006(11) 0.0031(11)
C27 0.0179(14) 0.0135(13) 0.0168(14) -0.0039(11) 0.0044(11) 0.0024(11)
C28 0.0179(15) 0.0190(15) 0.0219(15) 0.0011(12) 0.0036(12) -0.0007(11)
C29 0.0289(17) 0.0230(16) 0.0200(15) 0.0043(12) 0.0002(13) 0.0026(13)
C30 0.0277(16) 0.0172(15) 0.0283(16) 0.0034(12) 0.0100(13) 0.0002(13)
C31 0.0217(15) 0.0208(15) 0.0284(17) -0.0029(13) 0.0066(13) -0.0032(12)
C32 0.0196(15) 0.0207(15) 0.0202(15) -0.0005(12) 0.0025(12) 0.0005(12)
C33 0.0201(15) 0.0207(15) 0.0139(14) 0.0033(11) -0.0003(11) -0.0017(12)
C34 0.0215(16) 0.0290(17) 0.0218(15) -0.0057(13) 0.0021(12) -0.0017(13)
C35 0.0230(16) 0.0380(18) 0.0227(16) -0.0058(14) 0.0038(13) 0.0003(14)
C36 0.0194(16) 0.0368(18) 0.0233(16) 0.0019(14) -0.0010(12) -0.0080(13)
C37 0.0236(17) 0.0250(17) 0.0383(19) 0.0029(14) -0.0071(14) -0.0074(13)
C38 0.0236(16) 0.0195(15) 0.0330(18) 0.0010(13) -0.0009(13) 0.0010(12)
C39 0.0184(14) 0.0204(15) 0.0154(14) 0.0012(11) 0.0054(11) 0.0045(11)
C40 0.0229(16) 0.0291(16) 0.0203(15) -0.0013(13) 0.0021(12) 0.0035(13)
C41 0.0295(17) 0.043(2) 0.0157(15) 0.0007(14) 0.0017(13) 0.0142(15)
C42 0.0357(19) 0.0366(19) 0.0228(17) 0.0124(14) 0.0114(14) 0.0161(15)
C43 0.0313(18) 0.0262(17) 0.0320(18) 0.0061(14) 0.0088(14) 0.0028(13)
C44 0.0241(16) 0.0265(16) 0.0210(15) 0.0022(13) 0.0030(12) 0.0008(13)
C45 0.0222(15) 0.0193(15) 0.0171(15) -0.0036(12) -0.0016(12) 0.0027(12)
C46 0.0219(15) 0.0176(14) 0.0187(15) -0.0030(11) 0.0047(12) 0.0028(12)
C47 0.0160(14) 0.0165(14) 0.0218(15) -0.0026(11) 0.0017(11) 0.0015(11)
C48 0.0167(14) 0.0212(15) 0.0116(13) -0.0009(11) -0.0010(11) -0.0031(11)
C49 0.0191(15) 0.0248(15) 0.0208(15) -0.0026(12) 0.0025(12) 0.0016(12)
C50 0.0186(15) 0.0417(19) 0.0219(16) -0.0052(14) 0.0055(12) -0.0046(14)
C51 0.0254(17) 0.0365(18) 0.0207(16) 0.0026(13) 0.0035(13) -0.0153(14)
C52 0.0274(17) 0.0217(16) 0.0279(17) -0.0003(13) 0.0003(13) -0.0063(13)
C53 0.0213(15) 0.0200(15) 0.0206(15) -0.0014(12) 0.0000(12) -0.0006(12)
C54 0.0133(14) 0.0210(15) 0.0179(14) -0.0034(12) 0.0031(11) 0.0040(11)
C55 0.0201(15) 0.0228(15) 0.0218(15) 0.0012(12) 0.0049(12) -0.0018(12)
C56 0.0241(16) 0.0319(17) 0.0231(16) -0.0055(13) -0.0016(13) -0.0029(13)
C57 0.0238(16) 0.0337(18) 0.0194(15) 0.0033(13) 0.0031(12) 0.0070(13)
C58 0.0235(16) 0.0193(15) 0.0241(16) 0.0032(12) 0.0086(12) 0.0065(12)
C59 0.0177(15) 0.0191(15) 0.0228(16) -0.0003(12) 0.0038(12) 0.0031(12)
C60 0.041(2) 0.053(2) 0.0302(19) 0.0012(17) 0.0015(16) 0.0068(18)
C61 0.045(2) 0.053(3) 0.0235(18) -0.0077(17) -0.0035(16) 0.0047(19)
N8 0.0118(11) 0.0160(12) 0.0190(12) 0.0028(9) 0.0020(9) 0.0011(9)
N18 0.0188(12) 0.0167(12) 0.0136(11) -0.0022(9) 0.0025(9) -0.0003(9)
N62 0.074(3) 0.072(3) 0.0367(19) -0.0113(18) -0.0019(17) -0.019(2)
Ni1 0.01410(18) 0.01418(18) 0.01391(18) -0.00012(14) 0.00218(13) 0.00045(14)
P1 0.0152(4) 0.0145(4) 0.0153(4) 0.0011(3) 0.0021(3) 0.0008(3)
P2 0.0137(4) 0.0145(3) 0.0151(4) 0.0001(3) 0.0023(3) -0.0001(3)
P3 0.0160(4) 0.0152(4) 0.0150(4) 0.0000(3) 0.0012(3) 0.0010(3)
P4 0.0149(4) 0.0151(4) 0.0156(4) -0.0007(3) 0.0023(3) 0.0006(3)

loop_
_atom_type_symbol
_atom_type_description
_atom_type_scat_dispersion_real
_atom_type_scat_dispersion_imag
_atom_type_scat_source
C C 0.0033 0.0016 'International Tables Vol C Tables 4.2.6.8 and 6.1.1.4'
H H 0.0000 0.0000 'International Tables Vol C Tables 4.2.6.8 and 6.1.1.4'
N N 0.0061 0.0033 'International Tables Vol C Tables 4.2.6.8 and 6.1.1.4'
P P 0.1023 0.0942 'International Tables Vol C Tables 4.2.6.8 and 6.1.1.4'
Ni Ni 0.3393 1.1124 'International Tables Vol C Tables 4.2.6.8 and 6.1.1.4'

loop_
_geom_angle_atom_site_label_1
_geom_angle_atom_site_label_2
_geom_angle_atom_site_label_3
_geom_angle
C2 C1 C6 118.1(2)
C2 C1 P1 124.9(2)
C6 C1 P1 116.7(2)
C1 C2 C3 120.8(3)
C1 C2 H2 119.6
C3 C2 H2 119.6
C4 C3 C2 120.2(3)
C4 C3 H3 119.9
C2 C3 H3 119.9
C3 C4 C5 120.1(3)
C3 C4 H4 119.9
C5 C4 H4 119.9
C4 C5 C6 119.9(3)
C4 C5 H5 120.0
C6 C5 H5 120.0
C5 C6 C1 120.9(3)
C5 C6 H6 119.6
C1 C6 H6 119.6
N8 C7 P1 113.58(17)
N8 C7 H7A 108.9
P1 C7 H7A 108.9
N8 C7 H7B 108.9
P1 C7 H7B 108.9
H7A C7 H7B 107.7
N8 C9 C10 116.9(2)
N8 C9 H9A 108.1
C10 C9 H9A 108.1
N8 C9 H9B 108.1
C10 C9 H9B 108.1
H9A C9 H9B 107.3
C15 C10 C11 118.4(3)
C15 C10 C9 119.6(3)
C11 C10 C9 122.0(3)
C10 C11 C12 120.9(3)
C10 C11 H11 119.6
C12 C11 H11 119.6
C13 C12 C11 119.7(3)
C13 C12 H12 120.1
C11 C12 H12 120.1
C14 C13 C12 119.9(3)
C14 C13 H13 120.1
C12 C13 H13 120.1
C13 C14 C15 120.1(3)
C13 C14 H14 119.9
C15 C14 H14 119.9
C14 C15 C10 121.0(3)
C14 C15 H15 119.5
C10 C15 H15 119.5
N8 C16 P2 112.66(17)
N8 C16 H16A 109.1
P2 C16 H16A 109.1
N8 C16 H16B 109.1
P2 C16 H16B 109.1
H16A C16 H16B 107.8
N18 C17 P2 111.81(17)
N18 C17 H17A 109.3
P2 C17 H17A 109.3
N18 C17 H17B 109.3
P2 C17 H17B 109.3
H17A C17 H17B 107.9
N18 C19 C20 113.7(2)
N18 C19 H19A 108.8
C20 C19 H19A 108.8
N18 C19 H19B 108.8
C20 C19 H19B 108.8
H19A C19 H19B 107.7
C21 C20 C25 118.6(3)
C21 C20 C19 120.8(3)
C25 C20 C19 120.5(2)
C20 C21 C22 120.6(3)
C20 C21 H21 119.7
C22 C21 H21 119.7
C23 C22 C21 120.1(3)
C23 C22 H22 119.9
C21 C22 H22 119.9
C22 C23 C24 119.9(3)
C22 C23 H23 120.1
C24 C23 H23 120.1
C23 C24 C25 120.3(3)
C23 C24 H24 119.9
C25 C24 H24 119.9
C24 C25 C20 120.5(3)
C24 C25 H25 119.7
C20 C25 H25 119.7
N18 C26 P1 111.28(17)
N18 C26 H26A 109.4
P1 C26 H26A 109.4
N18 C26 H26B 109.4
P1 C26 H26B 109.4
H26A C26 H26B 108.0
C32 C27 C28 118.1(2)
C32 C27 P2 121.5(2)
C28 C27 P2 119.6(2)
C29 C28 C27 120.5(3)
C29 C28 H28 119.7
C27 C28 H28 119.7
C30 C29 C28 120.3(3)
C30 C29 H29 119.9
C28 C29 H29 119.9
C31 C30 C29 119.6(3)
C31 C30 H30 120.2
C29 C30 H30 120.2
C30 C31 C32 120.4(3)
C30 C31 H31 119.8
C32 C31 H31 119.8
C31 C32 C27 121.1(3)
C31 C32 H32 119.4
C27 C32 H32 119.4
C38 C33 C34 117.8(3)
C38 C33 P3 125.8(2)
C34 C33 P3 116.3(2)
C35 C34 C33 121.3(3)
C35 C34 H34 119.3
C33 C34 H34 119.3
C36 C35 C34 120.2(3)
C36 C35 H35 119.9
C34 C35 H35 119.9
C37 C36 C35 119.2(3)
C37 C36 H36 120.4
C35 C36 H36 120.4
C36 C37 C38 120.6(3)
C36 C37 H37 119.7
C38 C37 H37 119.7
C33 C38 C37 120.9(3)
C33 C38 H38 119.6
C37 C38 H38 119.6
C44 C39 C40 118.3(3)
C44 C39 P3 118.9(2)
C40 C39 P3 122.8(2)
C41 C40 C39 120.4(3)
C41 C40 H40 119.8
C39 C40 H40 119.8
C42 C41 C40 120.5(3)
C42 C41 H41 119.8
C40 C41 H41 119.8
C43 C42 C41 119.5(3)
C43 C42 H42 120.2
C41 C42 H42 120.2
C42 C43 C44 120.1(3)
C42 C43 H43 119.9
C44 C43 H43 119.9
C43 C44 C39 121.2(3)
C43 C44 H44 119.4
C39 C44 H44 119.4
C46 C45 P3 113.48(18)
C46 C45 H45A 108.9
P3 C45 H45A 108.9
C46 C45 H45B 108.9
P3 C45 H45B 108.9
H45A C45 H45B 107.7
C47 C46 C45 114.9(2)
C47 C46 H46A 108.5
C45 C46 H46A 108.5
C47 C46 H46B 108.5
C45 C46 H46B 108.5
H46A C46 H46B 107.5
C46 C47 P4 112.76(18)
C46 C47 H47A 109.0
P4 C47 H47A 109.0
C46 C47 H47B 109.0
P4 C47 H47B 109.0
H47A C47 H47B 107.8
C53 C48 C49 117.7(3)
C53 C48 P4 118.3(2)
C49 C48 P4 124.0(2)
C50 C49 C48 120.9(3)
C50 C49 H49 119.5
C48 C49 H49 119.5
C49 C50 C51 120.0(3)
C49 C50 H50 120.0
C51 C50 H50 120.0
C52 C51 C50 119.8(3)
C52 C51 H51 120.1
C50 C51 H51 120.1
C51 C52 C53 120.1(3)
C51 C52 H52 119.9
C53 C52 H52 119.9
C52 C53 C48 121.4(3)
C52 C53 H53 119.3
C48 C53 H53 119.3
C59 C54 C55 118.0(2)
C59 C54 P4 120.3(2)
C55 C54 P4 121.1(2)
C56 C55 C54 120.6(3)
C56 C55 H55 119.7
C54 C55 H55 119.7
C57 C56 C55 120.6(3)
C57 C56 H56 119.7
C55 C56 H56 119.7
C56 C57 C58 119.4(3)
C56 C57 H57 120.3
C58 C57 H57 120.3
C57 C58 C59 120.3(3)
C57 C58 H58 119.8
C59 C58 H58 119.8
C58 C59 C54 121.1(3)
C58 C59 H59 119.5
C54 C59 H59 119.5
C61 C60 H60A 109.5
C61 C60 H60B 109.5
H60A C60 H60B 109.5
C61 C60 H60C 109.5
H60A C60 H60C 109.5
H60B C60 H60C 109.5
N62 C61 C60 179.5(4)
C7 N8 C16 118.7(2)
C7 N8 C9 110.5(2)
C16 N8 C9 113.2(2)
C19 N18 C17 109.9(2)
C19 N18 C26 109.0(2)
C17 N18 C26 113.8(2)
P1 Ni1 P2 85.63(3)
P1 Ni1 P4 108.97(3)
P2 Ni1 P4 118.87(3)
P1 Ni1 P3 117.00(3)
P2 Ni1 P3 124.19(3)
P4 Ni1 P3 101.66(3)
C1 P1 C26 102.10(12)
C1 P1 C7 101.11(12)
C26 P1 C7 98.34(12)
C1 P1 Ni1 123.35(9)
C26 P1 Ni1 113.89(9)
C7 P1 Ni1 114.40(9)
C27 P2 C17 100.63(12)
C27 P2 C16 102.53(12)
C17 P2 C16 97.94(12)
C27 P2 Ni1 125.33(8)
C17 P2 Ni1 111.25(9)
C16 P2 Ni1 115.01(9)
C33 P3 C45 101.56(12)
C33 P3 C39 97.09(12)
C45 P3 C39 100.46(12)
C33 P3 Ni1 121.71(9)
C45 P3 Ni1 113.80(9)
C39 P3 Ni1 118.62(9)
C48 P4 C54 100.46(12)
C48 P4 C47 101.51(12)
C54 P4 C47 100.89(12)
C48 P4 Ni1 121.02(9)
C54 P4 Ni1 118.27(9)
C47 P4 Ni1 111.66(9)

loop_
_geom_bond_atom_site_label_1
_geom_bond_atom_site_label_2
_geom_bond_distance
C1 C2 1.390(4)
C1 C6 1.403(4)
C1 P1 1.838(3)
C2 C3 1.392(4)
C2 H2 0.9500
C3 C4 1.377(4)
C3 H3 0.9500
C4 C5 1.378(4)
C4 H4 0.9500
C5 C6 1.388(4)
C5 H5 0.9500
C6 H6 0.9500
C7 N8 1.463(3)
C7 P1 1.864(3)
C7 H7A 0.9900
C7 H7B 0.9900
C9 N8 1.470(3)
C9 C10 1.519(4)
C9 H9A 0.9900
C9 H9B 0.9900
C10 C15 1.387(4)
C10 C11 1.388(4)
C11 C12 1.394(4)
C11 H11 0.9500
C12 C13 1.383(4)
C12 H12 0.9500
C13 C14 1.380(5)
C13 H13 0.9500
C14 C15 1.385(4)
C14 H14 0.9500
C15 H15 0.9500
C16 N8 1.470(3)
C16 P2 1.869(3)
C16 H16A 0.9900
C16 H16B 0.9900
C17 N18 1.475(3)
C17 P2 1.863(3)
C17 H17A 0.9900
C17 H17B 0.9900
C19 N18 1.468(3)
C19 C20 1.517(4)
C19 H19A 0.9900
C19 H19B 0.9900
C20 C21 1.392(4)
C20 C25 1.395(4)
C21 C22 1.392(4)
C21 H21 0.9500
C22 C23 1.377(5)
C22 H22 0.9500
C23 C24 1.384(4)
C23 H23 0.9500
C24 C25 1.386(4)
C24 H24 0.9500
C25 H25 0.9500
C26 N18 1.476(3)
C26 P1 1.860(3)
C26 H26A 0.9900
C26 H26B 0.9900
C27 C32 1.398(4)
C27 C28 1.399(4)
C27 P2 1.843(3)
C28 C29 1.395(4)
C28 H28 0.9500
C29 C30 1.388(4)
C29 H29 0.9500
C30 C31 1.379(4)
C30 H30 0.9500
C31 C32 1.386(4)
C31 H31 0.9500
C32 H32 0.9500
C33 C38 1.388(4)
C33 C34 1.393(4)
C33 P3 1.841(3)
C34 C35 1.388(4)
C34 H34 0.9500
C35 C36 1.381(4)
C35 H35 0.9500
C36 C37 1.379(4)
C36 H36 0.9500
C37 C38 1.393(4)
C37 H37 0.9500
C38 H38 0.9500
C39 C44 1.386(4)
C39 C40 1.396(4)
C39 P3 1.854(3)
C40 C41 1.388(4)
C40 H40 0.9500
C41 C42 1.383(4)
C41 H41 0.9500
C42 C43 1.379(4)
C42 H42 0.9500
C43 C44 1.386(4)
C43 H43 0.9500
C44 H44 0.9500
C45 C46 1.540(4)
C45 P3 1.848(3)
C45 H45A 0.9900
C45 H45B 0.9900
C46 C47 1.532(4)
C46 H46A 0.9900
C46 H46B 0.9900
C47 P4 1.850(3)
C47 H47A 0.9900
C47 H47B 0.9900
C48 C53 1.395(4)
C48 C49 1.400(4)
C48 P4 1.844(3)
C49 C50 1.387(4)
C49 H49 0.9500
C50 C51 1.389(4)
C50 H50 0.9500
C51 C52 1.377(4)
C51 H51 0.9500
C52 C53 1.383(4)
C52 H52 0.9500
C53 H53 0.9500
C54 C59 1.396(4)
C54 C55 1.398(4)
C54 P4 1.845(3)
C55 C56 1.393(4)
C55 H55 0.9500
C56 C57 1.379(4)
C56 H56 0.9500
C57 C58 1.387(4)
C57 H57 0.9500
C58 C59 1.386(4)
C58 H58 0.9500
C59 H59 0.9500
C60 C61 1.458(5)
C60 H60A 0.9800
C60 H60B 0.9800
C60 H60C 0.9800
C61 N62 1.143(5)
Ni1 P1 2.1238(8)
Ni1 P2 2.1397(7)
Ni1 P4 2.1401(8)
Ni1 P3 2.1502(8)
